data_7720140
loop_
_publ_author_name
'Sun, Zhiwen'
'Wang, Ji'
'Nie, Qingling'
'Li, Na'
'Liu, Zhihua'
'Yang, Xiao-Juan'
'Zhao, Wei'
'Wu, Biao'

_publ_section_title
;
 Bicarbonate anion coordination assisted CO<sub>2</sub> capture by using
 urea-morpholine hybrid receptors in water.
;
_journal_issue 9
_journal_name_full 'Dalton transactions (Cambridge, England : 2003)'
_journal_page_first 3703
_journal_page_last 3708
_journal_paper_doi 10.1039/d5dt03056k
_journal_volume 55
_journal_year 2026
_chemical_formula_moiety 'C2 H6 O S, C7 H6 N3 O3'
_chemical_formula_sum 'C9 H12 N3 O4 S'
_chemical_formula_weight 258.28
_space_group_crystal_system monoclinic
_space_group_IT_number 15
_space_group_name_Hall '-C 2yc'
_space_group_name_H-M_alt 'C 1 2/c 1'
_atom_sites_solution_hydrogens mixed
_audit_creation_date 2024-08-31
_audit_creation_method
;
Olex2 1.5
(compiled 2024.02.16 svn.r378c4104 for OlexSys, GUI svn.r6928)
;
_audit_update_record
;
2025-12-19 deposited with the CCDC.	2026-01-30 downloaded from the CCDC.
;
_cell_angle_alpha 90
_cell_angle_beta 104.830(10)
_cell_angle_gamma 90
_cell_formula_units_Z 8
_cell_length_a 21.455(7)
_cell_length_b 5.2126(19)
_cell_length_c 21.007(8)
_cell_measurement_reflns_used 1280
_cell_measurement_temperature 180.00
_cell_measurement_theta_max 23.06
_cell_measurement_theta_min 2.42
_cell_volume 2271.1(14)
_computing_cell_refinement 'SAINT V8.40B (?, 2016)'
_computing_data_reduction 'SAINT V8.40B (?, 2016)'
_computing_molecular_graphics 'Olex2 1.5 (Dolomanov et al., 2009)'
_computing_publication_material 'Olex2 1.5 (Dolomanov et al., 2009)'
_computing_structure_refinement 'SHELXL 2018/3 (Sheldrick, 2015)'
_computing_structure_solution 'SHELXT 2018/2 (Sheldrick, 2018)'
_diffrn_ambient_temperature 180.00
_diffrn_measured_fraction_theta_full 0.999
_diffrn_measured_fraction_theta_max 0.996
_diffrn_measurement_device_type 'Bruker APEX-II CCD'
_diffrn_measurement_method '\f and \w scans'
_diffrn_radiation_type MoK\a
_diffrn_radiation_wavelength 0.71073
_diffrn_reflns_av_R_equivalents 0.2333
_diffrn_reflns_av_unetI/netI 0.1640
_diffrn_reflns_Laue_measured_fraction_full 0.999
_diffrn_reflns_Laue_measured_fraction_max 0.996
_diffrn_reflns_limit_h_max 26
_diffrn_reflns_limit_h_min -26
_diffrn_reflns_limit_k_max 6
_diffrn_reflns_limit_k_min -5
_diffrn_reflns_limit_l_max 26
_diffrn_reflns_limit_l_min -26
_diffrn_reflns_number 15658
_diffrn_reflns_point_group_measured_fraction_full 0.999
_diffrn_reflns_point_group_measured_fraction_max 0.996
_diffrn_reflns_theta_full 25.242
_diffrn_reflns_theta_max 26.838
_diffrn_reflns_theta_min 2.422
_diffrn_source_current 1.0
_diffrn_source_power 0.05
_diffrn_source_voltage 50.0
_diffrn_standards_number 0
_exptl_absorpt_coefficient_mu 0.293
_exptl_absorpt_correction_T_max 0.7454
_exptl_absorpt_correction_T_min 0.5371
_exptl_absorpt_correction_type none
_exptl_absorpt_process_details
;
SADABS-2016/2 (Bruker,2016/2) was used for absorption correction.
wR2(int) was 0.1474 before and 0.0823 after correction.
The Ratio of minimum to maximum transmission is 0.7206.
The \l/2 correction factor is Not present.
;
_exptl_crystal_colour white
_exptl_crystal_density_diffrn 1.511
_exptl_crystal_description needle
_exptl_crystal_F_000 1080
_exptl_crystal_size_max 0.19
_exptl_crystal_size_mid 0.09
_exptl_crystal_size_min 0.12
_refine_diff_density_max 0.315
_refine_diff_density_min -0.456
_refine_diff_density_rms 0.084
_refine_ls_extinction_method none
_refine_ls_goodness_of_fit_ref 0.984
_refine_ls_hydrogen_treatment mixed
_refine_ls_matrix_type full
_refine_ls_number_parameters 176
_refine_ls_number_reflns 2432
_refine_ls_number_restraints 0
_refine_ls_restrained_S_all 0.984
_refine_ls_R_factor_all 0.1726
_refine_ls_R_factor_gt 0.0655
_refine_ls_shift/su_max 0.000
_refine_ls_shift/su_mean 0.000
_refine_ls_structure_factor_coef Fsqd
_refine_ls_weighting_details 'w=1/[\s^2^(Fo^2^)+(0.0717P)^2^] where P=(Fo^2^+2Fc^2^)/3'
_refine_ls_weighting_scheme calc
_refine_ls_wR_factor_gt 0.1291
_refine_ls_wR_factor_ref 0.1618
_reflns_Friedel_coverage 0.000
_reflns_number_gt 1223
_reflns_number_total 2432
_reflns_threshold_expression 'I > 2\s(I)'
_cod_data_source_file d5dt03056k2.cif
_cod_data_source_block mo_wb_20240827_sxw_01_0m_a
_cod_depositor_comments 'Adding full bibliography for 7720137--7720140.cif.'
_cod_database_code 7720140
_shelx_shelxl_version_number 2018/3
_shelx_space_group_comment
;
The symmetry employed for this shelxl refinement is uniquely defined
by the following loop, which should always be used as a source of
symmetry information in preference to the above space-group names.
They are only intended as comments.
;
_olex2_refinement_description
;
1. Fixed Uiso
 At 1.2 times of:
  All N(H) groups
 At 1.5 times of:
  All C(H,H,H) groups
2.a Aromatic/amide H refined with riding coordinates:
 N1(H1)
2.b Idealised Me refined as rotating group:
 C00G(H00A,H00B,H00C), C00H(H00D,H00E,H00F)
;
_olex2_submission_special_instructions 'No special instructions were received'

loop_
_space_group_symop_operation_xyz
'x, y, z'
'-x, y, -z+1/2'
'x+1/2, y+1/2, z'
'-x+1/2, y+1/2, -z+1/2'
'-x, -y, -z'
'x, -y, z-1/2'
'-x+1/2, -y+1/2, -z'
'x+1/2, -y+1/2, z-1/2'

loop_
_atom_site_label
_atom_site_type_symbol
_atom_site_fract_x
_atom_site_fract_y
_atom_site_fract_z
_atom_site_U_iso_or_equiv
_atom_site_adp_type
_atom_site_occupancy
_atom_site_site_symmetry_order
_atom_site_calc_flag
_atom_site_refinement_flags_posn
_atom_site_refinement_flags_adp
_atom_site_refinement_flags_occupancy
_atom_site_disorder_assembly
_atom_site_disorder_group
S1 S 0.66041(5) 1.1507(2) 0.86329(5) 0.0265(3) Uani 1 1 d . . . . .
O1 O 0.62591(12) 0.5799(5) 0.73166(15) 0.0287(7) Uani 1 1 d . . . . .
O7 O 0.59160(12) 1.1204(5) 0.82330(14) 0.0267(7) Uani 1 1 d . . . . .
O3 O 0.58782(14) -0.4670(6) 0.48133(16) 0.0451(9) Uani 1 1 d . . . . .
O2 O 0.68563(14) -0.3506(6) 0.52631(16) 0.0439(9) Uani 1 1 d . . . . .
N1 N 0.53366(13) 0.6631(6) 0.75844(16) 0.0231(8) Uani 1 1 d . . . . .
H1 H 0.554513 0.748294 0.793633 0.028 Uiso 1 1 calc R U . . .
N2 N 0.53472(16) 0.3595(7) 0.67812(17) 0.0238(8) Uani 1 1 d . . . . .
N3 N 0.62704(17) -0.3352(7) 0.52025(18) 0.0313(9) Uani 1 1 d . . . . .
C1 C 0.56818(19) 0.5353(8) 0.7221(2) 0.0231(10) Uani 1 1 d . . . . .
C5 C 0.54130(19) -0.1671(9) 0.5656(2) 0.0270(10) Uani 1 1 d . . . . .
C3 C 0.56029(18) 0.1933(8) 0.6391(2) 0.0230(10) Uani 1 1 d . . . . .
C4 C 0.52007(19) 0.0029(8) 0.6049(2) 0.0256(10) Uani 1 1 d . . . . .
C6 C 0.60413(18) -0.1524(8) 0.5608(2) 0.0246(10) Uani 1 1 d . . . . .
C7 C 0.6449(2) 0.0318(9) 0.5948(2) 0.0303(11) Uani 1 1 d . . . . .
C2 C 0.6236(2) 0.2078(9) 0.6331(2) 0.0307(12) Uani 1 1 d . . . . .
C00G C 0.70934(19) 1.0913(9) 0.8082(2) 0.0394(13) Uani 1 1 d . . . . .
H00A H 0.697842 0.924881 0.786666 0.059 Uiso 1 1 calc R U . . .
H00B H 0.754820 1.089503 0.832708 0.059 Uiso 1 1 calc R U . . .
H00C H 0.702341 1.226785 0.774735 0.059 Uiso 1 1 calc R U . . .
C00H C 0.6779(2) 0.8625(9) 0.9107(3) 0.0473(14) Uani 1 1 d . . . . .
H00D H 0.651788 0.856302 0.942648 0.071 Uiso 1 1 calc R U . . .
H00E H 0.723764 0.859485 0.934027 0.071 Uiso 1 1 calc R U . . .
H00F H 0.667904 0.713741 0.881294 0.071 Uiso 1 1 calc R U . . .
H5 H 0.5125(17) -0.294(7) 0.5408(17) 0.021(11) Uiso 1 1 d . . . . .
H4 H 0.4780(17) -0.003(7) 0.6117(17) 0.025(11) Uiso 1 1 d . . . . .
H2A H 0.6497(18) 0.328(8) 0.6557(19) 0.026(12) Uiso 1 1 d . . . . .
H2 H 0.494(2) 0.327(8) 0.677(2) 0.039(13) Uiso 1 1 d . . . . .
H7 H 0.6835(18) 0.057(8) 0.5878(19) 0.034(12) Uiso 1 1 d . . . . .

loop_
_atom_site_aniso_label
_atom_site_aniso_U_11
_atom_site_aniso_U_22
_atom_site_aniso_U_33
_atom_site_aniso_U_23
_atom_site_aniso_U_13
_atom_site_aniso_U_12
S1 0.0267(6) 0.0157(6) 0.0361(7) -0.0021(6) 0.0063(5) -0.0017(5)
O1 0.0218(16) 0.0249(18) 0.0386(19) -0.0073(14) 0.0062(13) -0.0058(12)
O7 0.0186(14) 0.0206(17) 0.0396(19) -0.0004(14) 0.0054(13) 0.0018(12)
O3 0.0424(19) 0.043(2) 0.050(2) -0.0245(19) 0.0101(17) -0.0040(17)
O2 0.0351(19) 0.051(2) 0.048(2) -0.0068(18) 0.0157(16) 0.0114(16)
N1 0.0195(16) 0.021(2) 0.026(2) -0.0052(17) 0.0019(15) -0.0016(15)
N2 0.020(2) 0.020(2) 0.032(2) -0.0022(18) 0.0088(17) -0.0067(16)
N3 0.032(2) 0.029(2) 0.033(2) 0.0018(19) 0.0094(19) 0.0078(18)
C1 0.026(2) 0.012(2) 0.031(3) 0.006(2) 0.007(2) 0.0009(18)
C5 0.025(2) 0.024(3) 0.028(3) -0.002(2) 0.001(2) -0.004(2)
C3 0.023(2) 0.023(3) 0.021(2) 0.003(2) 0.0033(18) 0.0020(18)
C4 0.023(2) 0.025(3) 0.030(3) 0.000(2) 0.009(2) -0.0023(19)
C6 0.026(2) 0.020(2) 0.027(2) 0.000(2) 0.0076(19) 0.004(2)
C7 0.022(2) 0.030(3) 0.042(3) 0.003(2) 0.014(2) -0.003(2)
C2 0.028(3) 0.021(3) 0.047(3) -0.005(2) 0.015(2) -0.008(2)
C00G 0.027(3) 0.044(3) 0.048(3) -0.004(2) 0.011(2) 0.005(2)
C00H 0.041(3) 0.037(3) 0.055(3) 0.023(3) -0.004(2) -0.002(2)

loop_
_atom_type_symbol
_atom_type_description
_atom_type_scat_dispersion_real
_atom_type_scat_dispersion_imag
_atom_type_scat_source
C C 0.0033 0.0016 'International Tables Vol C Tables 4.2.6.8 and 6.1.1.4'
H H 0.0000 0.0000 'International Tables Vol C Tables 4.2.6.8 and 6.1.1.4'
N N 0.0061 0.0033 'International Tables Vol C Tables 4.2.6.8 and 6.1.1.4'
O O 0.0106 0.0060 'International Tables Vol C Tables 4.2.6.8 and 6.1.1.4'
S S 0.1246 0.1234 'International Tables Vol C Tables 4.2.6.8 and 6.1.1.4'

loop_
_geom_angle_atom_site_label_1
_geom_angle_atom_site_label_2
_geom_angle_atom_site_label_3
_geom_angle
_geom_angle_site_symmetry_1
_geom_angle_site_symmetry_3
_geom_angle_publ_flag
O7 S1 C00G 106.01(19) . . ?
O7 S1 C00H 104.97(19) . . ?
C00G S1 C00H 98.1(2) . . ?
N1 N1 H1 118.9 2_656 . ?
C1 N1 N1 122.1(4) . 2_656 ?
C1 N1 H1 118.9 . . ?
C1 N2 C3 126.5(3) . . ?
C1 N2 H2 119(3) . . ?
C3 N2 H2 114(3) . . ?
O3 N3 O2 122.7(4) . . ?
O3 N3 C6 119.0(3) . . ?
O2 N3 C6 118.3(4) . . ?
O1 C1 N1 119.1(4) . . ?
O1 C1 N2 124.9(4) . . ?
N1 C1 N2 116.0(3) . . ?
C4 C5 C6 119.4(4) . . ?
C4 C5 H5 120(2) . . ?
C6 C5 H5 120(2) . . ?
C4 C3 N2 117.5(3) . . ?
C4 C3 C2 118.7(4) . . ?
C2 C3 N2 123.8(4) . . ?
C5 C4 C3 121.2(4) . . ?
C5 C4 H4 123(2) . . ?
C3 C4 H4 116(2) . . ?
C5 C6 N3 119.5(4) . . ?
C7 C6 N3 120.0(4) . . ?
C7 C6 C5 120.5(4) . . ?
C6 C7 C2 120.6(4) . . ?
C6 C7 H7 121(3) . . ?
C2 C7 H7 118(3) . . ?
C3 C2 H2A 119(3) . . ?
C7 C2 C3 119.6(4) . . ?
C7 C2 H2A 121(3) . . ?
S1 C00G H00A 109.5 . . ?
S1 C00G H00B 109.5 . . ?
S1 C00G H00C 109.5 . . ?
H00A C00G H00B 109.5 . . ?
H00A C00G H00C 109.5 . . ?
H00B C00G H00C 109.5 . . ?
S1 C00H H00D 109.5 . . ?
S1 C00H H00E 109.5 . . ?
S1 C00H H00F 109.5 . . ?
H00D C00H H00E 109.5 . . ?
H00D C00H H00F 109.5 . . ?
H00E C00H H00F 109.5 . . ?

loop_
_geom_bond_atom_site_label_1
_geom_bond_atom_site_label_2
_geom_bond_distance
_geom_bond_site_symmetry_2
_geom_bond_publ_flag
S1 O7 1.509(3) . ?
S1 C00G 1.778(4) . ?
S1 C00H 1.788(4) . ?
O1 C1 1.225(4) . ?
O3 N3 1.223(4) . ?
O2 N3 1.233(4) . ?
N1 N1 1.396(6) 2_656 ?
N1 H1 0.8800 . ?
N1 C1 1.365(5) . ?
N2 C1 1.367(5) . ?
N2 C3 1.397(5) . ?
N2 H2 0.88(4) . ?
N3 C6 1.446(5) . ?
C5 C4 1.365(6) . ?
C5 C6 1.379(5) . ?
C5 H5 0.96(4) . ?
C3 C4 1.389(5) . ?
C3 C2 1.398(5) . ?
C4 H4 0.95(3) . ?
C6 C7 1.370(6) . ?
C7 C2 1.375(6) . ?
C7 H7 0.89(4) . ?
C2 H2A 0.89(4) . ?
C00G H00A 0.9800 . ?
C00G H00B 0.9800 . ?
C00G H00C 0.9800 . ?
C00H H00D 0.9800 . ?
C00H H00E 0.9800 . ?
C00H H00F 0.9800 . ?

loop_
_geom_torsion_atom_site_label_1
_geom_torsion_atom_site_label_2
_geom_torsion_atom_site_label_3
_geom_torsion_atom_site_label_4
_geom_torsion
_geom_torsion_site_symmetry_1
_geom_torsion_site_symmetry_2
_geom_torsion_site_symmetry_3
_geom_torsion_site_symmetry_4
_geom_torsion_publ_flag
O3 N3 C6 C5 13.9(6) . . . . ?
O3 N3 C6 C7 -166.8(4) . . . . ?
O2 N3 C6 C5 -166.4(4) . . . . ?
O2 N3 C6 C7 12.9(6) . . . . ?
N1 N1 C1 O1 166.5(3) 2_656 . . . ?
N1 N1 C1 N2 -15.0(5) 2_656 . . . ?
N2 C3 C4 C5 180.0(4) . . . . ?
N2 C3 C2 C7 178.5(4) . . . . ?
N3 C6 C7 C2 179.5(4) . . . . ?
C1 N2 C3 C4 170.6(4) . . . . ?
C1 N2 C3 C2 -9.1(7) . . . . ?
C5 C6 C7 C2 -1.2(7) . . . . ?
C3 N2 C1 O1 3.3(7) . . . . ?
C3 N2 C1 N1 -175.1(4) . . . . ?
C4 C5 C6 N3 178.9(4) . . . . ?
C4 C5 C6 C7 -0.4(6) . . . . ?
C4 C3 C2 C7 -1.2(7) . . . . ?
C6 C5 C4 C3 1.1(6) . . . . ?
C6 C7 C2 C3 2.0(7) . . . . ?
C2 C3 C4 C5 -0.3(6) . . . . ?
